data_4083715
loop_
_publ_author_name
'Contrella, Nathan D.'
'Sampson, Jessica R.'
'Jordan, Richard F.'

_publ_section_title
;
 Copolymerization of Ethylene and Methyl Acrylate by Cationic Palladium
 Catalysts That Contain Phosphine-Diethyl Phosphonate Ancillary Ligands
;
_journal_name_full Organometallics
_journal_page_first 140623145555006
_journal_paper_doi 10.1021/om5004489
_journal_year 2014
_chemical_formula_sum 'C18.5 H34 Cl2 O3 P2 Pd'
_chemical_formula_weight 543.69
_chemical_name_systematic
; 
 ? 
;
_space_group_crystal_system triclinic
_space_group_IT_number 2
_symmetry_space_group_name_Hall '-P 1'
_symmetry_space_group_name_H-M 'P -1'
_atom_sites_solution_hydrogens geom
_atom_sites_solution_primary direct
_atom_sites_solution_secondary difmap
_audit_creation_method SHELXL-97
_cell_angle_alpha 104.042(7)
_cell_angle_beta 112.074(6)
_cell_angle_gamma 100.911(7)
_cell_formula_units_Z 4
_cell_length_a 12.149(5)
_cell_length_b 13.962(5)
_cell_length_c 16.151(6)
_cell_measurement_reflns_used 1024
_cell_measurement_temperature 100(2)
_cell_measurement_theta_max 25.21
_cell_measurement_theta_min 1.74
_cell_volume 2340.0(16)
_computing_structure_refinement 'SHELXL-97 (Sheldrick, 1997)'
_computing_structure_solution 'SHELXS-97 (Sheldrick, 1990)'
_diffrn_ambient_temperature 100(2)
_diffrn_measured_fraction_theta_full 0.987
_diffrn_measured_fraction_theta_max 0.987
_diffrn_radiation_monochromator graphite
_diffrn_radiation_source 'fine-focus sealed tube'
_diffrn_radiation_type MoK\a
_diffrn_radiation_wavelength 0.71073
_diffrn_reflns_av_R_equivalents 0.0491
_diffrn_reflns_av_sigmaI/netI 0.0820
_diffrn_reflns_limit_h_max 14
_diffrn_reflns_limit_h_min -14
_diffrn_reflns_limit_k_max 16
_diffrn_reflns_limit_k_min -16
_diffrn_reflns_limit_l_max 19
_diffrn_reflns_limit_l_min -19
_diffrn_reflns_number 22712
_diffrn_reflns_theta_full 25.21
_diffrn_reflns_theta_max 25.21
_diffrn_reflns_theta_min 1.74
_exptl_absorpt_coefficient_mu 1.174
_exptl_absorpt_correction_T_max 0.7991
_exptl_absorpt_correction_T_min 0.7346
_exptl_absorpt_correction_type multi-scan
_exptl_absorpt_process_details
;
absorption corrections were made based on correspondance of
equivalent intensities usingprogram SADABS (G. Sheldrick, Bruker 
Analytical X-ray Systems, Madison, WI)
;
_exptl_crystal_density_diffrn 1.543
_exptl_crystal_density_method 'not measured'
_exptl_crystal_F_000 1116
_exptl_crystal_size_max 0.28
_exptl_crystal_size_mid 0.28
_exptl_crystal_size_min 0.20
_refine_diff_density_max 1.031
_refine_diff_density_min -0.453
_refine_diff_density_rms 0.101
_refine_ls_extinction_method none
_refine_ls_goodness_of_fit_ref 0.901
_refine_ls_hydrogen_treatment constr
_refine_ls_matrix_type full
_refine_ls_number_parameters 494
_refine_ls_number_reflns 8341
_refine_ls_number_restraints 0
_refine_ls_restrained_S_all 0.901
_refine_ls_R_factor_all 0.0625
_refine_ls_R_factor_gt 0.0444
_refine_ls_shift/su_max 0.007
_refine_ls_shift/su_mean 0.000
_refine_ls_structure_factor_coef Fsqd
_refine_ls_weighting_details 'calc w=1/[\s^2^(Fo^2^)+(0.0297P)^2^+0.0000P] where P=(Fo^2^+2Fc^2^)/3'
_refine_ls_weighting_scheme calc
_refine_ls_wR_factor_gt 0.0784
_refine_ls_wR_factor_ref 0.0819
_reflns_number_gt 6099
_reflns_number_total 8341
_reflns_threshold_expression >2sigma(I)
_cod_data_source_file om5004489_si_001.cif
_cod_data_source_block compound_2c
_cod_original_cell_volume 2340.1(16)
_cod_original_sg_symbol_H-M P-1
_cod_database_code 4083715

loop_
_symmetry_equiv_pos_as_xyz
'x, y, z'
'-x, -y, -z'

loop_
_atom_site_label
_atom_site_type_symbol
_atom_site_fract_x
_atom_site_fract_y
_atom_site_fract_z
_atom_site_U_iso_or_equiv
_atom_site_adp_type
_atom_site_occupancy
_atom_site_symmetry_multiplicity
_atom_site_calc_flag
_atom_site_refinement_flags
C1 C -0.0522(4) 0.7096(4) 0.2754(3) 0.0286(12) Uani 1 1 d .
H1A H -0.0660 0.7773 0.2809 0.043 Uiso 1 1 calc R
H1B H -0.0580 0.6885 0.3276 0.043 Uiso 1 1 calc R
H1C H -0.1159 0.6579 0.2144 0.043 Uiso 1 1 calc R
C2 C 0.1539(4) 0.6180(4) 0.0668(3) 0.0318(12) Uani 1 1 d .
H2A H 0.1085 0.6605 0.0908 0.038 Uiso 1 1 calc R
H2B H 0.0923 0.5630 0.0060 0.038 Uiso 1 1 calc R
C3 C 0.2469(5) 0.6848(4) 0.0492(3) 0.0349(13) Uani 1 1 d .
H3A H 0.3030 0.7436 0.1078 0.052 Uiso 1 1 calc R
H3B H 0.2035 0.7107 -0.0010 0.052 Uiso 1 1 calc R
H3C H 0.2958 0.6441 0.0293 0.052 Uiso 1 1 calc R
C4 C 0.5501(4) 0.7275(4) 0.3075(3) 0.0281(12) Uani 1 1 d .
H4A H 0.5484 0.7285 0.3685 0.034 Uiso 1 1 calc R
H4B H 0.5567 0.7980 0.3038 0.034 Uiso 1 1 calc R
C5 C 0.6594(4) 0.6972(4) 0.3028(3) 0.0328(13) Uani 1 1 d .
H5A H 0.6550 0.6294 0.3106 0.049 Uiso 1 1 calc R
H5B H 0.7368 0.7493 0.3538 0.049 Uiso 1 1 calc R
H5C H 0.6581 0.6931 0.2410 0.049 Uiso 1 1 calc R
C6 C 0.3161(4) 0.5489(3) 0.3034(3) 0.0203(11) Uani 1 1 d .
C7 C 0.3933(4) 0.4869(3) 0.3023(3) 0.0222(11) Uani 1 1 d .
H7 H 0.4366 0.4895 0.2642 0.027 Uiso 1 1 calc R
C8 C 0.4085(4) 0.4226(3) 0.3546(3) 0.0264(12) Uani 1 1 d .
H8 H 0.4594 0.3794 0.3507 0.032 Uiso 1 1 calc R
C9 C 0.3507(4) 0.4203(3) 0.4125(3) 0.0245(11) Uani 1 1 d .
C10 C 0.2766(4) 0.4832(3) 0.4158(3) 0.0236(11) Uani 1 1 d .
H10 H 0.2405 0.4847 0.4589 0.028 Uiso 1 1 calc R
C11 C 0.2520(4) 0.5449(3) 0.3589(3) 0.0213(11) Uani 1 1 d .
C12 C 0.3660(4) 0.3510(4) 0.4706(3) 0.0304(12) Uani 1 1 d .
H12A H 0.3072 0.2811 0.4312 0.046 Uiso 1 1 calc R
H12B H 0.3491 0.3787 0.5248 0.046 Uiso 1 1 calc R
H12C H 0.4517 0.3477 0.4938 0.046 Uiso 1 1 calc R
C13 C -0.0078(4) 0.4989(3) 0.3118(3) 0.0257(11) Uani 1 1 d .
H13 H -0.0751 0.5299 0.3132 0.031 Uiso 1 1 calc R
C14 C -0.0065(4) 0.4249(4) 0.3660(3) 0.0313(12) Uani 1 1 d .
H14A H -0.0925 0.3839 0.3470 0.047 Uiso 1 1 calc R
H14B H 0.0338 0.4644 0.4344 0.047 Uiso 1 1 calc R
H14C H 0.0400 0.3782 0.3519 0.047 Uiso 1 1 calc R
C15 C -0.0459(4) 0.4415(4) 0.2076(3) 0.0353(13) Uani 1 1 d .
H15A H 0.0152 0.4064 0.2025 0.053 Uiso 1 1 calc R
H15B H -0.0487 0.4911 0.1737 0.053 Uiso 1 1 calc R
H15C H -0.1286 0.3898 0.1793 0.053 Uiso 1 1 calc R
C16 C 0.1853(4) 0.6720(3) 0.4855(3) 0.0241(11) Uani 1 1 d .
H16 H 0.1962 0.6191 0.5174 0.029 Uiso 1 1 calc R
C17 C 0.0910(4) 0.7193(4) 0.5044(3) 0.0289(12) Uani 1 1 d .
H17A H 0.1180 0.7468 0.5731 0.043 Uiso 1 1 calc R
H17B H 0.0091 0.6658 0.4738 0.043 Uiso 1 1 calc R
H17C H 0.0848 0.7757 0.4784 0.043 Uiso 1 1 calc R
C18 C 0.3106(4) 0.7532(4) 0.5248(3) 0.0342(13) Uani 1 1 d .
H18A H 0.3025 0.8032 0.4913 0.051 Uiso 1 1 calc R
H18B H 0.3711 0.7196 0.5158 0.051 Uiso 1 1 calc R
H18C H 0.3395 0.7895 0.5928 0.051 Uiso 1 1 calc R
C19 C 0.5749(4) 0.4212(3) 0.1067(3) 0.0289(12) Uani 1 1 d .
H19A H 0.5670 0.4897 0.1315 0.043 Uiso 1 1 calc R
H19B H 0.5264 0.3932 0.0373 0.043 Uiso 1 1 calc R
H19C H 0.6631 0.4280 0.1236 0.043 Uiso 1 1 calc R
C20 C 0.6827(4) 0.1470(4) 0.2296(3) 0.0267(12) Uani 1 1 d .
H20A H 0.7054 0.1011 0.2669 0.032 Uiso 1 1 calc R
H20B H 0.6956 0.2157 0.2738 0.032 Uiso 1 1 calc R
C21 C 0.7611(4) 0.1582(4) 0.1785(3) 0.0335(13) Uani 1 1 d .
H21A H 0.7401 0.0914 0.1296 0.050 Uiso 1 1 calc R
H21B H 0.8496 0.1802 0.2239 0.050 Uiso 1 1 calc R
H21C H 0.7452 0.2105 0.1484 0.050 Uiso 1 1 calc R
C22 C 0.3870(4) 0.0614(4) 0.3113(3) 0.0278(12) Uani 1 1 d .
H22A H 0.2953 0.0352 0.2720 0.033 Uiso 1 1 calc R
H22B H 0.4107 0.1356 0.3494 0.033 Uiso 1 1 calc R
C23 C 0.4258(5) 0.0005(4) 0.3752(3) 0.0361(13) Uani 1 1 d .
H23A H 0.4037 -0.0725 0.3367 0.054 Uiso 1 1 calc R
H23B H 0.3828 0.0055 0.4159 0.054 Uiso 1 1 calc R
H23C H 0.5164 0.0284 0.4150 0.054 Uiso 1 1 calc R
C24 C 0.3084(4) 0.0566(3) 0.0800(3) 0.0200(11) Uani 1 1 d .
C25 C 0.2368(4) -0.0418(3) 0.0651(3) 0.0215(11) Uani 1 1 d .
H25 H 0.2688 -0.0764 0.1082 0.026 Uiso 1 1 calc R
C26 C 0.1214(4) -0.0896(4) -0.0105(3) 0.0247(11) Uani 1 1 d .
H26 H 0.0751 -0.1574 -0.0195 0.030 Uiso 1 1 calc R
C27 C 0.0714(4) -0.0415(4) -0.0734(3) 0.0229(11) Uani 1 1 d .
C28 C 0.1413(4) 0.0562(3) -0.0586(3) 0.0224(11) Uani 1 1 d .
H28 H 0.1067 0.0904 -0.1015 0.027 Uiso 1 1 calc R
C29 C 0.2600(4) 0.1074(3) 0.0159(3) 0.0222(11) Uani 1 1 d .
C30 C -0.0539(4) -0.0935(4) -0.1568(3) 0.0279(12) Uani 1 1 d .
H30A H -0.1180 -0.1066 -0.1344 0.042 Uiso 1 1 calc R
H30B H -0.0545 -0.1595 -0.1959 0.042 Uiso 1 1 calc R
H30C H -0.0715 -0.0484 -0.1950 0.042 Uiso 1 1 calc R
C31 C 0.2283(4) 0.2972(3) -0.0113(3) 0.0235(11) Uani 1 1 d .
H31 H 0.1609 0.2511 -0.0756 0.028 Uiso 1 1 calc R
C32 C 0.2777(4) 0.4014(3) -0.0183(3) 0.0313(12) Uani 1 1 d .
H32A H 0.2087 0.4298 -0.0415 0.047 Uiso 1 1 calc R
H32B H 0.3153 0.3926 -0.0626 0.047 Uiso 1 1 calc R
H32C H 0.3409 0.4493 0.0447 0.047 Uiso 1 1 calc R
C33 C 0.1709(4) 0.3082(3) 0.0576(3) 0.0268(12) Uani 1 1 d .
H33A H 0.2367 0.3470 0.1224 0.040 Uiso 1 1 calc R
H33B H 0.1289 0.2392 0.0542 0.040 Uiso 1 1 calc R
H33C H 0.1100 0.3457 0.0408 0.040 Uiso 1 1 calc R
C34 C 0.3879(4) 0.1982(3) -0.0773(3) 0.0245(11) Uani 1 1 d .
H34 H 0.4242 0.2647 -0.0841 0.029 Uiso 1 1 calc R
C35 C 0.2814(4) 0.1315(4) -0.1733(3) 0.0301(12) Uani 1 1 d .
H35A H 0.3118 0.1244 -0.2221 0.045 Uiso 1 1 calc R
H35B H 0.2152 0.1642 -0.1884 0.045 Uiso 1 1 calc R
H35C H 0.2481 0.0627 -0.1717 0.045 Uiso 1 1 calc R
C36 C 0.4911(4) 0.1482(4) -0.0514(3) 0.0305(12) Uani 1 1 d .
H36A H 0.4619 0.0854 -0.0387 0.046 Uiso 1 1 calc R
H36B H 0.5648 0.1973 0.0055 0.046 Uiso 1 1 calc R
H36C H 0.5131 0.1297 -0.1044 0.046 Uiso 1 1 calc R
C37 C 0.0826(6) -0.0080(5) 0.4137(5) 0.073(2) Uani 1 1 d .
H37A H 0.1013 -0.0409 0.3610 0.088 Uiso 1 1 calc R
H37B H 0.0086 -0.0577 0.4089 0.088 Uiso 1 1 calc R
Cl1 Cl 0.09542(10) 0.84282(9) 0.20337(8) 0.0251(3) Uani 1 1 d .
Cl2 Cl 0.68221(10) 0.42867(8) 0.31207(8) 0.0221(3) Uani 1 1 d .
Cl3 Cl 0.0481(2) 0.10299(17) 0.40121(15) 0.1014(7) Uani 1 1 d .
Cl4 Cl 0.20857(18) 0.01643(13) 0.52092(13) 0.0783(5) Uani 1 1 d .
O1 O 0.2971(3) 0.7330(2) 0.2823(2) 0.0231(7) Uani 1 1 d .
O2 O 0.2114(3) 0.5698(2) 0.1355(2) 0.0247(8) Uani 1 1 d .
O3 O 0.4366(3) 0.6529(2) 0.2285(2) 0.0247(8) Uani 1 1 d .
O4 O 0.4599(3) 0.2258(2) 0.23626(19) 0.0221(7) Uani 1 1 d .
O5 O 0.5533(3) 0.1023(2) 0.1585(2) 0.0238(7) Uani 1 1 d .
O6 O 0.4501(3) 0.0494(2) 0.2509(2) 0.0243(7) Uani 1 1 d .
P1 P 0.13476(11) 0.60830(9) 0.35895(9) 0.0222(3) Uani 1 1 d .
P2 P 0.31243(11) 0.63466(10) 0.23853(9) 0.0231(3) Uani 1 1 d .
P3 P 0.34826(11) 0.23372(9) 0.02320(9) 0.0222(3) Uani 1 1 d .
P4 P 0.44750(11) 0.11756(9) 0.18725(9) 0.0222(3) Uani 1 1 d .
Pd1 Pd 0.11726(3) 0.71988(3) 0.28194(3) 0.02205(10) Uani 1 1 d .
Pd2 Pd 0.51042(3) 0.32536(3) 0.16345(3) 0.02196(10) Uani 1 1 d .

loop_
_atom_site_aniso_label
_atom_site_aniso_U_11
_atom_site_aniso_U_22
_atom_site_aniso_U_33
_atom_site_aniso_U_23
_atom_site_aniso_U_13
_atom_site_aniso_U_12
C1 0.026(3) 0.036(3) 0.034(3) 0.021(3) 0.016(2) 0.013(2)
C2 0.040(3) 0.037(3) 0.026(3) 0.015(3) 0.016(3) 0.018(3)
C3 0.045(3) 0.034(3) 0.030(3) 0.016(3) 0.019(3) 0.010(3)
C4 0.025(3) 0.028(3) 0.031(3) 0.009(2) 0.014(2) 0.006(2)
C5 0.025(3) 0.032(3) 0.043(3) 0.015(3) 0.014(3) 0.010(2)
C6 0.016(2) 0.023(3) 0.020(3) 0.008(2) 0.006(2) 0.007(2)
C7 0.022(3) 0.029(3) 0.016(3) 0.006(2) 0.011(2) 0.007(2)
C8 0.024(3) 0.023(3) 0.026(3) 0.004(2) 0.008(2) 0.007(2)
C9 0.021(3) 0.023(3) 0.026(3) 0.008(2) 0.007(2) 0.004(2)
C10 0.020(3) 0.026(3) 0.025(3) 0.007(2) 0.013(2) 0.004(2)
C11 0.020(3) 0.017(3) 0.022(3) 0.005(2) 0.006(2) 0.005(2)
C12 0.031(3) 0.031(3) 0.038(3) 0.020(3) 0.016(3) 0.016(2)
C13 0.024(3) 0.030(3) 0.032(3) 0.017(2) 0.016(2) 0.012(2)
C14 0.024(3) 0.031(3) 0.039(3) 0.016(3) 0.014(3) 0.003(2)
C15 0.033(3) 0.032(3) 0.027(3) 0.005(2) 0.006(3) 0.001(2)
C16 0.021(3) 0.028(3) 0.022(3) 0.010(2) 0.006(2) 0.009(2)
C17 0.030(3) 0.034(3) 0.026(3) 0.012(2) 0.014(2) 0.013(2)
C18 0.035(3) 0.038(3) 0.028(3) 0.008(3) 0.014(3) 0.012(3)
C19 0.030(3) 0.025(3) 0.033(3) 0.012(2) 0.017(2) 0.001(2)
C20 0.020(3) 0.026(3) 0.028(3) 0.010(2) 0.004(2) 0.008(2)
C21 0.027(3) 0.036(3) 0.037(3) 0.009(3) 0.015(3) 0.009(2)
C22 0.026(3) 0.032(3) 0.028(3) 0.016(2) 0.012(2) 0.005(2)
C23 0.039(3) 0.039(3) 0.030(3) 0.020(3) 0.013(3) 0.006(3)
C24 0.022(3) 0.022(3) 0.026(3) 0.009(2) 0.018(2) 0.012(2)
C25 0.026(3) 0.021(3) 0.023(3) 0.013(2) 0.012(2) 0.011(2)
C26 0.024(3) 0.023(3) 0.032(3) 0.010(2) 0.016(2) 0.008(2)
C27 0.023(3) 0.030(3) 0.021(3) 0.009(2) 0.013(2) 0.013(2)
C28 0.023(3) 0.025(3) 0.024(3) 0.011(2) 0.012(2) 0.010(2)
C29 0.024(3) 0.023(3) 0.024(3) 0.009(2) 0.014(2) 0.009(2)
C30 0.025(3) 0.029(3) 0.030(3) 0.011(2) 0.012(2) 0.008(2)
C31 0.020(3) 0.024(3) 0.023(3) 0.008(2) 0.006(2) 0.004(2)
C32 0.036(3) 0.027(3) 0.035(3) 0.014(2) 0.017(3) 0.012(2)
C33 0.022(3) 0.024(3) 0.035(3) 0.012(2) 0.012(2) 0.007(2)
C34 0.029(3) 0.020(3) 0.028(3) 0.011(2) 0.014(2) 0.005(2)
C35 0.036(3) 0.033(3) 0.026(3) 0.011(2) 0.017(3) 0.012(3)
C36 0.034(3) 0.030(3) 0.032(3) 0.009(2) 0.021(3) 0.010(2)
C37 0.080(5) 0.059(5) 0.073(5) -0.003(4) 0.045(4) 0.015(4)
Cl1 0.0242(6) 0.0257(7) 0.0287(7) 0.0153(6) 0.0110(6) 0.0090(5)
Cl2 0.0169(6) 0.0246(6) 0.0228(6) 0.0096(5) 0.0063(5) 0.0055(5)
Cl3 0.1355(19) 0.1122(18) 0.0943(16) 0.0428(14) 0.0649(15) 0.0807(16)
Cl4 0.0874(14) 0.0633(12) 0.0801(13) 0.0171(10) 0.0364(12) 0.0262(11)
O1 0.0202(17) 0.0266(18) 0.0257(18) 0.0118(15) 0.0115(15) 0.0077(15)
O2 0.0270(18) 0.0268(19) 0.0229(18) 0.0115(15) 0.0106(15) 0.0116(15)
O3 0.0224(18) 0.0286(19) 0.0271(19) 0.0121(16) 0.0130(16) 0.0088(15)
O4 0.0247(18) 0.0223(18) 0.0178(17) 0.0087(14) 0.0081(15) 0.0044(15)
O5 0.0217(18) 0.0246(18) 0.0271(19) 0.0090(15) 0.0116(15) 0.0101(15)
O6 0.0243(18) 0.0262(19) 0.0262(18) 0.0138(15) 0.0115(15) 0.0095(15)
P1 0.0206(7) 0.0244(7) 0.0228(7) 0.0097(6) 0.0096(6) 0.0076(6)
P2 0.0221(7) 0.0262(7) 0.0246(7) 0.0112(6) 0.0117(6) 0.0090(6)
P3 0.0225(7) 0.0226(7) 0.0233(7) 0.0099(6) 0.0110(6) 0.0069(6)
P4 0.0211(7) 0.0220(7) 0.0250(7) 0.0098(6) 0.0108(6) 0.0069(6)
Pd1 0.0210(2) 0.0245(2) 0.0234(2) 0.01131(17) 0.01003(17) 0.00868(17)
Pd2 0.0212(2) 0.0223(2) 0.0243(2) 0.01012(17) 0.01076(17) 0.00672(17)

loop_
_atom_type_symbol
_atom_type_description
_atom_type_scat_dispersion_real
_atom_type_scat_dispersion_imag
_atom_type_scat_source
C C 0.0033 0.0016 'International Tables Vol C Tables 4.2.6.8 and 6.1.1.4'
H H 0.0000 0.0000 'International Tables Vol C Tables 4.2.6.8 and 6.1.1.4'
O O 0.0106 0.0060 'International Tables Vol C Tables 4.2.6.8 and 6.1.1.4'
P P 0.1023 0.0942 'International Tables Vol C Tables 4.2.6.8 and 6.1.1.4'
Cl Cl 0.1484 0.1585 'International Tables Vol C Tables 4.2.6.8 and 6.1.1.4'
Pd Pd -0.9988 1.0072 'International Tables Vol C Tables 4.2.6.8 and 6.1.1.4'

loop_
_geom_angle_atom_site_label_1
_geom_angle_atom_site_label_2
_geom_angle_atom_site_label_3
_geom_angle
O2 C2 C3 112.5(4)
O3 C4 C5 108.8(4)
C7 C6 C11 119.2(4)
C7 C6 P2 117.1(3)
C11 C6 P2 123.5(3)
C8 C7 C6 121.7(4)
C7 C8 C9 120.2(4)
C8 C9 C10 118.4(4)
C8 C9 C12 121.3(4)
C10 C9 C12 120.3(4)
C9 C10 C11 123.2(4)
C6 C11 C10 116.9(4)
C6 C11 P1 125.3(3)
C10 C11 P1 117.7(3)
C14 C13 C15 111.3(4)
C14 C13 P1 117.1(3)
C15 C13 P1 109.1(3)
C18 C16 C17 111.4(4)
C18 C16 P1 107.8(3)
C17 C16 P1 112.2(3)
O5 C20 C21 107.4(4)
O6 C22 C23 107.5(4)
C25 C24 C29 118.9(4)
C25 C24 P4 117.5(3)
C29 C24 P4 123.1(3)
C26 C25 C24 121.3(4)
C25 C26 C27 121.0(4)
C26 C27 C28 118.0(4)
C26 C27 C30 121.5(4)
C28 C27 C30 120.5(4)
C27 C28 C29 123.3(4)
C28 C29 C24 117.5(4)
C28 C29 P3 119.1(3)
C24 C29 P3 123.4(3)
C33 C31 C32 110.8(4)
C33 C31 P3 109.8(3)
C32 C31 P3 112.6(3)
C35 C34 C36 110.6(4)
C35 C34 P3 116.8(3)
C36 C34 P3 109.1(3)
Cl3 C37 Cl4 112.4(3)
P2 O1 Pd1 114.85(17)
C2 O2 P2 122.3(3)
C4 O3 P2 119.1(3)
P4 O4 Pd2 110.02(16)
C20 O5 P4 119.7(3)
C22 O6 P4 120.6(3)
C11 P1 C16 102.4(2)
C11 P1 C13 103.0(2)
C16 P1 C13 108.9(2)
C11 P1 Pd1 115.70(15)
C16 P1 Pd1 111.66(16)
C13 P1 Pd1 114.20(15)
O1 P2 O2 115.67(17)
O1 P2 O3 111.34(17)
O2 P2 O3 103.41(17)
O1 P2 C6 113.9(2)
O2 P2 C6 105.32(19)
O3 P2 C6 106.26(19)
C31 P3 C29 102.8(2)
C31 P3 C34 106.6(2)
C29 P3 C34 102.5(2)
C31 P3 Pd2 113.81(15)
C29 P3 Pd2 114.86(15)
C34 P3 Pd2 114.92(15)
O4 P4 O5 115.89(17)
O4 P4 O6 112.06(17)
O5 P4 O6 103.07(16)
O4 P4 C24 112.69(19)
O5 P4 C24 104.60(18)
O6 P4 C24 107.70(19)
C1 Pd1 O1 176.99(15)
C1 Pd1 P1 89.64(13)
O1 Pd1 P1 93.04(8)
C1 Pd1 Cl1 88.76(13)
O1 Pd1 Cl1 88.61(8)
P1 Pd1 Cl1 177.74(5)
C19 Pd2 O4 174.11(15)
C19 Pd2 P3 90.68(14)
O4 Pd2 P3 94.69(8)
C19 Pd2 Cl2 87.85(14)
O4 Pd2 Cl2 86.85(8)
P3 Pd2 Cl2 177.93(4)

loop_
_geom_bond_atom_site_label_1
_geom_bond_atom_site_label_2
_geom_bond_distance
C1 Pd1 1.997(4)
C2 O2 1.460(5)
C2 C3 1.482(6)
C4 O3 1.450(5)
C4 C5 1.489(6)
C6 C7 1.393(6)
C6 C11 1.395(6)
C6 P2 1.769(4)
C7 C8 1.366(6)
C8 C9 1.367(6)
C9 C10 1.378(6)
C9 C12 1.493(6)
C10 C11 1.396(6)
C11 P1 1.814(4)
C13 C14 1.506(6)
C13 C15 1.520(6)
C13 P1 1.832(5)
C16 C18 1.509(6)
C16 C17 1.514(6)
C16 P1 1.820(4)
C19 Pd2 1.996(4)
C20 O5 1.450(5)
C20 C21 1.486(6)
C22 O6 1.447(5)
C22 C23 1.491(6)
C24 C25 1.389(6)
C24 C29 1.407(6)
C24 P4 1.766(5)
C25 C26 1.366(6)
C26 C27 1.370(6)
C27 C28 1.374(6)
C27 C30 1.492(6)
C28 C29 1.388(6)
C29 P3 1.833(5)
C31 C33 1.513(6)
C31 C32 1.514(6)
C31 P3 1.827(4)
C34 C35 1.510(6)
C34 C36 1.520(6)
C34 P3 1.844(5)
C37 Cl3 1.719(6)
C37 Cl4 1.727(7)
Cl1 Pd1 2.3672(13)
Cl2 Pd2 2.3692(13)
O1 P2 1.464(3)
O1 Pd1 2.155(3)
O2 P2 1.552(3)
O3 P2 1.558(3)
O4 P4 1.475(3)
O4 Pd2 2.169(3)
O5 P4 1.555(3)
O6 P4 1.558(3)
P1 Pd1 2.2103(14)
P3 Pd2 2.2214(14)

loop_
_geom_torsion_atom_site_label_1
_geom_torsion_atom_site_label_2
_geom_torsion_atom_site_label_3
_geom_torsion_atom_site_label_4
_geom_torsion
C11 C6 C7 C8 -0.3(7)
P2 C6 C7 C8 176.1(3)
C6 C7 C8 C9 -2.2(7)
C7 C8 C9 C10 0.6(7)
C7 C8 C9 C12 -179.8(4)
C8 C9 C10 C11 3.7(7)
C12 C9 C10 C11 -175.9(4)
C7 C6 C11 C10 4.3(6)
P2 C6 C11 C10 -171.9(3)
C7 C6 C11 P1 -172.7(3)
P2 C6 C11 P1 11.1(6)
C9 C10 C11 C6 -6.2(7)
C9 C10 C11 P1 171.1(3)
C29 C24 C25 C26 0.2(6)
P4 C24 C25 C26 172.6(3)
C24 C25 C26 C27 -1.0(7)
C25 C26 C27 C28 0.5(7)
C25 C26 C27 C30 179.2(4)
C26 C27 C28 C29 0.8(7)
C30 C27 C28 C29 -177.9(4)
C27 C28 C29 C24 -1.6(7)
C27 C28 C29 P3 175.8(3)
C25 C24 C29 C28 1.0(6)
P4 C24 C29 C28 -170.9(3)
C25 C24 C29 P3 -176.2(3)
P4 C24 C29 P3 11.9(5)
C3 C2 O2 P2 58.9(5)
C5 C4 O3 P2 153.1(3)
C21 C20 O5 P4 -157.6(3)
C23 C22 O6 P4 -169.9(3)
C6 C11 P1 C16 -132.0(4)
C10 C11 P1 C16 51.0(4)
C6 C11 P1 C13 115.0(4)
C10 C11 P1 C13 -62.0(4)
C6 C11 P1 Pd1 -10.3(4)
C10 C11 P1 Pd1 172.7(3)
C18 C16 P1 C11 64.7(3)
C17 C16 P1 C11 -172.3(3)
C18 C16 P1 C13 173.2(3)
C17 C16 P1 C13 -63.8(4)
C18 C16 P1 Pd1 -59.7(3)
C17 C16 P1 Pd1 63.3(3)
C14 C13 P1 C11 59.0(4)
C15 C13 P1 C11 -68.4(4)
C14 C13 P1 C16 -49.1(4)
C15 C13 P1 C16 -176.6(3)
C14 C13 P1 Pd1 -174.7(3)
C15 C13 P1 Pd1 57.8(3)
Pd1 O1 P2 O2 54.1(2)
Pd1 O1 P2 O3 171.73(15)
Pd1 O1 P2 C6 -68.2(2)
C2 O2 P2 O1 35.1(4)
C2 O2 P2 O3 -86.9(3)
C2 O2 P2 C6 161.8(3)
C4 O3 P2 O1 43.8(3)
C4 O3 P2 O2 168.6(3)
C4 O3 P2 C6 -80.8(3)
C7 C6 P2 O1 -145.6(3)
C11 C6 P2 O1 30.7(4)
C7 C6 P2 O2 86.7(4)
C11 C6 P2 O2 -97.1(4)
C7 C6 P2 O3 -22.6(4)
C11 C6 P2 O3 153.6(4)
C33 C31 P3 C29 60.6(3)
C32 C31 P3 C29 -175.4(3)
C33 C31 P3 C34 168.0(3)
C32 C31 P3 C34 -68.0(4)
C33 C31 P3 Pd2 -64.3(3)
C32 C31 P3 Pd2 59.7(4)
C28 C29 P3 C31 39.9(4)
C24 C29 P3 C31 -143.0(4)
C28 C29 P3 C34 -70.6(4)
C24 C29 P3 C34 106.5(4)
C28 C29 P3 Pd2 164.0(3)
C24 C29 P3 Pd2 -18.8(4)
C35 C34 P3 C31 -55.7(4)
C36 C34 P3 C31 178.0(3)
C35 C34 P3 C29 51.9(4)
C36 C34 P3 C29 -74.3(3)
C35 C34 P3 Pd2 177.2(3)
C36 C34 P3 Pd2 50.9(3)
Pd2 O4 P4 O5 45.4(2)
Pd2 O4 P4 O6 163.32(14)
Pd2 O4 P4 C24 -75.0(2)
C20 O5 P4 O4 52.9(3)
C20 O5 P4 O6 -69.9(3)
C20 O5 P4 C24 177.6(3)
C22 O6 P4 O4 39.5(3)
C22 O6 P4 O5 164.8(3)
C22 O6 P4 C24 -85.0(3)
C25 C24 P4 O4 -131.9(3)
C29 C24 P4 O4 40.1(4)
C25 C24 P4 O5 101.4(3)
C29 C24 P4 O5 -86.6(4)
C25 C24 P4 O6 -7.8(4)
C29 C24 P4 O6 164.2(3)
P2 O1 Pd1 P1 56.96(17)
P2 O1 Pd1 Cl1 -124.59(17)
C11 P1 Pd1 C1 161.1(2)
C16 P1 Pd1 C1 -82.4(2)
C13 P1 Pd1 C1 41.7(2)
C11 P1 Pd1 O1 -17.52(17)
C16 P1 Pd1 O1 99.00(17)
C13 P1 Pd1 O1 -136.89(19)
P4 O4 Pd2 P3 55.81(16)
P4 O4 Pd2 Cl2 -125.59(16)
C31 P3 Pd2 C19 -75.2(2)
C29 P3 Pd2 C19 166.6(2)
C34 P3 Pd2 C19 48.1(2)
C31 P3 Pd2 O4 107.19(18)
C29 P3 Pd2 O4 -10.95(17)
C34 P3 Pd2 O4 -129.51(18)
